data_7215227
loop_
_publ_author_name
'Timokhin, I.'
'White, A. J. P.'
'Lickiss, P. D.'
'Pettinari, C.'
'Davies, R. P.'

_publ_section_title
;
 Microporous metal--organic frameworks built from rigid tetrahedral
 tetrakis(4-tetrazolylphenyl)silane connectors
;
_journal_name_full CrystEngComm
_journal_paper_doi 10.1039/c4ce00486h
_journal_year 2014
_chemical_formula_moiety 'C40 H44 Cd2 N20 O4 Si, 16(C3 H7 N O)'
_chemical_formula_sum 'C88 H156 Cd2 N36 O20 Si'
_chemical_formula_weight 2291.38
_chemical_name_systematic
; 
 ? 
;
_space_group_IT_number 230
_symmetry_cell_setting cubic
_symmetry_space_group_name_Hall '-I 4bd 2c 3'
_symmetry_space_group_name_H-M 'I a -3 d'
_atom_sites_solution_hydrogens geom
_atom_sites_solution_primary direct
_atom_sites_solution_secondary difmap
_audit_creation_method SHELXL-97
_cell_angle_alpha 90.00
_cell_angle_beta 90.00
_cell_angle_gamma 90.00
_cell_formula_units_Z 24
_cell_length_a 36.97447(15)
_cell_length_b 36.97447(15)
_cell_length_c 36.97447(15)
_cell_measurement_reflns_used 51071
_cell_measurement_temperature 173
_cell_measurement_theta_max 72.2512
_cell_measurement_theta_min 1.6883
_cell_volume 50548.2(4)
_computing_cell_refinement 'CrysAlis RED, Oxford Diffraction Ltd'
_computing_data_collection 'CrysAlis CCD, Oxford Diffraction Ltd'
_computing_data_reduction 'CrysAlis RED, Oxford Diffraction Ltd'
_computing_molecular_graphics 'Bruker SHELXTL'
_computing_publication_material 'Bruker SHELXTL'
_computing_structure_refinement 'SHELXL-97 (Sheldrick, 1997)'
_computing_structure_solution 'SHELXS-97 (Sheldrick, 1990)'
_diffrn_ambient_temperature 173
_diffrn_detector_area_resol_mean 8.2556
_diffrn_measured_fraction_theta_full 0.998
_diffrn_measured_fraction_theta_max 0.998
_diffrn_measurement_device_type 'OD Xcalibur PX Ultra'
_diffrn_measurement_method 'omega scans'
_diffrn_radiation_monochromator graphite
_diffrn_radiation_source 'Enhance Ultra (Cu) X-ray Source'
_diffrn_radiation_type CuK\a
_diffrn_radiation_wavelength 1.54184
_diffrn_reflns_av_R_equivalents 0.0793
_diffrn_reflns_av_sigmaI/netI 0.0161
_diffrn_reflns_limit_h_max 45
_diffrn_reflns_limit_h_min -43
_diffrn_reflns_limit_k_max 45
_diffrn_reflns_limit_k_min -25
_diffrn_reflns_limit_l_max 43
_diffrn_reflns_limit_l_min -44
_diffrn_reflns_number 161857
_diffrn_reflns_theta_full 72.40
_diffrn_reflns_theta_max 72.40
_diffrn_reflns_theta_min 2.93
_diffrn_standards_number 0
_exptl_absorpt_coefficient_mu 5.047
_exptl_absorpt_correction_T_max 0.588
_exptl_absorpt_correction_T_min 0.477
_exptl_absorpt_correction_type analytical
_exptl_absorpt_process_details
; 
CrysAlisPro, Agilent Technologies, 
Version 1.171.35.15 (release 03-08-2011 CrysAlis171 .NET) 
(compiled Aug  3 2011,13:03:54) 
Analytical numeric absorption correction using a multifaceted crystal 
model based on expressions derived by R.C. Clark & J.S. Reid. 
(Clark, R. C. & Reid, J. S. (1995). Acta Cryst. A51, 887-897) 
;
_exptl_crystal_colour Colourless
_exptl_crystal_density_diffrn 1.807
_exptl_crystal_density_method 'not measured'
_exptl_crystal_description blocks
_exptl_crystal_F_000 28944
_exptl_crystal_size_max 0.24
_exptl_crystal_size_mid 0.14
_exptl_crystal_size_min 0.13
_platon_squeeze_details
;
 SQUEEZE suggested 15066 e/cell = 156.9 e/asu.
 Before SQUEEZE, the solvent looked like dmf (C3H7NO) = 40e.
 4dmf = 160e so this was used as the solvent present.
 4dmf per asu = 16dmf per LCd2 moiety
 
 So, atom list low by 4(C3H7NO) = C12 H28 N4 O4,
 and UNIT low by C1152 H2688 N384 O384,
 i.e. C960 H1056 N480 O96 Si24 Cd48
;
_refine_diff_density_max 0.575
_refine_diff_density_min -0.599
_refine_diff_density_rms 0.059
_refine_ls_extinction_method none
_refine_ls_goodness_of_fit_ref 1.063
_refine_ls_hydrogen_treatment constr
_refine_ls_matrix_type full
_refine_ls_number_parameters 172
_refine_ls_number_reflns 4182
_refine_ls_number_restraints 58
_refine_ls_restrained_S_all 1.071
_refine_ls_R_factor_all 0.0601
_refine_ls_R_factor_gt 0.0528
_refine_ls_shift/su_max 0.001
_refine_ls_shift/su_mean 0.000
_refine_ls_structure_factor_coef Fsqd
_refine_ls_weighting_details 'calc w=1/[\s^2^(Fo^2^)+(0.0523P)^2^+127.0912P] where P=(Fo^2^+2Fc^2^)/3'
_refine_ls_weighting_scheme calc
_refine_ls_wR_factor_gt 0.1293
_refine_ls_wR_factor_ref 0.1348
_reflns_number_gt 3535
_reflns_number_total 4182
_reflns_threshold_expression >2sigma(I)
_cod_data_source_file c4ce00486h2.cif
_cod_data_source_block IMP-17Cd
_cod_depositor_comments
;
The following automatic conversions were performed:

'_symmetry_cell_setting' value 'Cubic' changed to 'cubic' according
to
/usr/data/users/saulius/crontab/automatic-downloads/rss-feeds/RSC/lib/dictionaries/cif_core.dic
dictionary named 'cif_core.dic' version 2.4.2 from 2011-04-26.

Automatic conversion script
Id: cif_fix_values 2281 2013-09-26 08:29:07Z andrius 
;
_cod_original_sg_symbol_H-M Ia-3d
_cod_database_code 7215227

loop_
_symmetry_equiv_pos_as_xyz
'x, y, z'
'-x+1/2, -y, z+1/2'
'-x, y+1/2, -z+1/2'
'x+1/2, -y+1/2, -z'
'z, x, y'
'z+1/2, -x+1/2, -y'
'-z+1/2, -x, y+1/2'
'-z, x+1/2, -y+1/2'
'y, z, x'
'-y, z+1/2, -x+1/2'
'y+1/2, -z+1/2, -x'
'-y+1/2, -z, x+1/2'
'y+3/4, x+1/4, -z+1/4'
'-y+3/4, -x+3/4, -z+3/4'
'y+1/4, -x+1/4, z+3/4'
'-y+1/4, x+3/4, z+1/4'
'x+3/4, z+1/4, -y+1/4'
'-x+1/4, z+3/4, y+1/4'
'-x+3/4, -z+3/4, -y+3/4'
'x+1/4, -z+1/4, y+3/4'
'z+3/4, y+1/4, -x+1/4'
'z+1/4, -y+1/4, x+3/4'
'-z+1/4, y+3/4, x+1/4'
'-z+3/4, -y+3/4, -x+3/4'
'x+1/2, y+1/2, z+1/2'
'-x+1, -y+1/2, z+1'
'-x+1/2, y+1, -z+1'
'x+1, -y+1, -z+1/2'
'z+1/2, x+1/2, y+1/2'
'z+1, -x+1, -y+1/2'
'-z+1, -x+1/2, y+1'
'-z+1/2, x+1, -y+1'
'y+1/2, z+1/2, x+1/2'
'-y+1/2, z+1, -x+1'
'y+1, -z+1, -x+1/2'
'-y+1, -z+1/2, x+1'
'y+5/4, x+3/4, -z+3/4'
'-y+5/4, -x+5/4, -z+5/4'
'y+3/4, -x+3/4, z+5/4'
'-y+3/4, x+5/4, z+3/4'
'x+5/4, z+3/4, -y+3/4'
'-x+3/4, z+5/4, y+3/4'
'-x+5/4, -z+5/4, -y+5/4'
'x+3/4, -z+3/4, y+5/4'
'z+5/4, y+3/4, -x+3/4'
'z+3/4, -y+3/4, x+5/4'
'-z+3/4, y+5/4, x+3/4'
'-z+5/4, -y+5/4, -x+5/4'
'-x, -y, -z'
'x-1/2, y, -z-1/2'
'x, -y-1/2, z-1/2'
'-x-1/2, y-1/2, z'
'-z, -x, -y'
'-z-1/2, x-1/2, y'
'z-1/2, x, -y-1/2'
'z, -x-1/2, y-1/2'
'-y, -z, -x'
'y, -z-1/2, x-1/2'
'-y-1/2, z-1/2, x'
'y-1/2, z, -x-1/2'
'-y-3/4, -x-1/4, z-1/4'
'y-3/4, x-3/4, z-3/4'
'-y-1/4, x-1/4, -z-3/4'
'y-1/4, -x-3/4, -z-1/4'
'-x-3/4, -z-1/4, y-1/4'
'x-1/4, -z-3/4, -y-1/4'
'x-3/4, z-3/4, y-3/4'
'-x-1/4, z-1/4, -y-3/4'
'-z-3/4, -y-1/4, x-1/4'
'-z-1/4, y-1/4, -x-3/4'
'z-1/4, -y-3/4, -x-1/4'
'z-3/4, y-3/4, x-3/4'
'-x+1/2, -y+1/2, -z+1/2'
'x, y+1/2, -z'
'x+1/2, -y, z'
'-x, y, z+1/2'
'-z+1/2, -x+1/2, -y+1/2'
'-z, x, y+1/2'
'z, x+1/2, -y'
'z+1/2, -x, y'
'-y+1/2, -z+1/2, -x+1/2'
'y+1/2, -z, x'
'-y, z, x+1/2'
'y, z+1/2, -x'
'-y-1/4, -x+1/4, z+1/4'
'y-1/4, x-1/4, z-1/4'
'-y+1/4, x+1/4, -z-1/4'
'y+1/4, -x-1/4, -z+1/4'
'-x-1/4, -z+1/4, y+1/4'
'x+1/4, -z-1/4, -y+1/4'
'x-1/4, z-1/4, y-1/4'
'-x+1/4, z+1/4, -y-1/4'
'-z-1/4, -y+1/4, x+1/4'
'-z+1/4, y+1/4, -x-1/4'
'z+1/4, -y-1/4, -x+1/4'
'z-1/4, y-1/4, x-1/4'

loop_
_atom_site_label
_atom_site_type_symbol
_atom_site_fract_x
_atom_site_fract_y
_atom_site_fract_z
_atom_site_U_iso_or_equiv
_atom_site_adp_type
_atom_site_occupancy
_atom_site_symmetry_multiplicity
_atom_site_calc_flag
_atom_site_refinement_flags
_atom_site_disorder_assembly
_atom_site_disorder_group
Cd1 Cd 0.5000 0.5000 0.5000 0.05011(17) Uani 1 6 d S . .
Cd2 Cd 0.564168(8) 0.564168(8) 0.564168(8) 0.06408(17) Uani 1 3 d S A .
Si1 Si 0.7500 0.3750 0.5000 0.0490(4) Uani 1 4 d S . .
N1 N 0.56234(8) 0.49157(8) 0.51229(8) 0.0606(7) Uani 1 1 d . . .
N2 N 0.58150(8) 0.51247(9) 0.53423(8) 0.0610(7) Uani 1 1 d . . .
N3 N 0.61507(8) 0.49952(9) 0.53745(9) 0.0640(7) Uani 1 1 d . . .
C4 C 0.61505(10) 0.47014(10) 0.51643(10) 0.0587(8) Uani 1 1 d . . .
N5 N 0.58281(8) 0.46441(8) 0.50036(8) 0.0576(7) Uani 1 1 d . . .
C6 C 0.64702(9) 0.44739(10) 0.51172(9) 0.0574(8) Uani 1 1 d . . .
C7 C 0.67505(11) 0.44887(12) 0.53698(11) 0.0710(10) Uani 1 1 d . . .
H7A H 0.6733 0.4646 0.5573 0.085 Uiso 1 1 calc R . .
C8 C 0.70512(10) 0.42772(11) 0.53254(11) 0.0683(10) Uani 1 1 d . . .
H8A H 0.7241 0.4293 0.5498 0.082 Uiso 1 1 calc R . .
C9 C 0.70878(9) 0.40415(9) 0.50377(8) 0.0524(7) Uani 1 1 d . . .
C10 C 0.68050(9) 0.40284(11) 0.47911(9) 0.0616(9) Uani 1 1 d . . .
H10A H 0.6822 0.3870 0.4590 0.074 Uiso 1 1 calc R . .
C11 C 0.65001(10) 0.42394(10) 0.48308(10) 0.0616(9) Uani 1 1 d . . .
H11A H 0.6310 0.4222 0.4659 0.074 Uiso 1 1 calc R . .
O20 O 0.59518(12) 0.54615(12) 0.61405(10) 0.1088(12) Uani 1 1 d D . .
C20 C 0.6278(3) 0.5376(5) 0.6090(4) 0.138(4) Uani 0.633(15) 1 d PDU A 1
H20A H 0.6391 0.5456 0.5874 0.165 Uiso 0.633(15) 1 calc PR A 1
N21 N 0.6473(3) 0.5180(4) 0.6322(4) 0.184(5) Uani 0.633(15) 1 d PDU A 1
C22 C 0.6284(5) 0.4973(6) 0.6602(5) 0.206(7) Uani 0.633(15) 1 d PDU A 1
H22A H 0.6025 0.4963 0.6545 0.309 Uiso 0.633(15) 1 calc PR A 1
H22B H 0.6318 0.5092 0.6837 0.309 Uiso 0.633(15) 1 calc PR A 1
H22C H 0.6383 0.4728 0.6612 0.309 Uiso 0.633(15) 1 calc PR A 1
C23 C 0.6853(4) 0.5109(6) 0.6269(5) 0.247(11) Uani 0.633(15) 1 d PDU A 1
H23A H 0.6947 0.5267 0.6078 0.371 Uiso 0.633(15) 1 calc PR A 1
H23B H 0.6887 0.4856 0.6199 0.371 Uiso 0.633(15) 1 calc PR A 1
H23C H 0.6984 0.5156 0.6495 0.371 Uiso 0.633(15) 1 calc PR A 1
C20' C 0.6241(6) 0.5304(11) 0.6190(9) 0.170(9) Uiso 0.367(15) 1 d PDU A 2
H20B H 0.6429 0.5338 0.6019 0.204 Uiso 0.367(15) 1 calc PR A 2
N21' N 0.6304(8) 0.5087(9) 0.6471(8) 0.204(7) Uiso 0.367(15) 1 d PDU A 2
C22' C 0.6035(9) 0.5039(10) 0.6752(9) 0.250(19) Uiso 0.367(15) 1 d PD A 2
H22D H 0.6157 0.4986 0.6982 0.375 Uiso 0.367(15) 1 d PR A 2
H22E H 0.5874 0.4839 0.6690 0.375 Uiso 0.367(15) 1 d PR A 2
H22F H 0.5893 0.5262 0.6777 0.375 Uiso 0.367(15) 1 d PR A 2
C23' C 0.6594(8) 0.4824(7) 0.6440(8) 0.192(13) Uiso 0.367(15) 1 d PD A 2
H23D H 0.6496 0.4594 0.6351 0.288 Uiso 0.367(15) 1 calc PR A 2
H23E H 0.6705 0.4786 0.6678 0.288 Uiso 0.367(15) 1 calc PR A 2
H23F H 0.6777 0.4913 0.6270 0.288 Uiso 0.367(15) 1 calc PR A 2

loop_
_atom_site_aniso_label
_atom_site_aniso_U_11
_atom_site_aniso_U_22
_atom_site_aniso_U_33
_atom_site_aniso_U_23
_atom_site_aniso_U_13
_atom_site_aniso_U_12
Cd1 0.05011(17) 0.05011(17) 0.05011(17) 0.00545(14) 0.00545(14) 0.00545(14)
Cd2 0.06408(17) 0.06408(17) 0.06408(17) 0.00112(12) 0.00112(12) 0.00112(12)
Si1 0.0417(5) 0.0637(10) 0.0417(5) 0.000 0.000 0.000
N1 0.0564(17) 0.0612(17) 0.0643(18) 0.0057(14) 0.0058(14) 0.0116(14)
N2 0.0553(17) 0.0664(18) 0.0613(18) 0.0065(14) 0.0030(14) 0.0033(14)
N3 0.0568(17) 0.0675(19) 0.0677(18) 0.0007(15) -0.0004(14) 0.0053(14)
C4 0.056(2) 0.062(2) 0.0578(19) 0.0109(16) 0.0052(16) 0.0066(16)
N5 0.0483(15) 0.0580(16) 0.0665(18) 0.0081(14) 0.0042(13) 0.0086(13)
C6 0.0482(18) 0.067(2) 0.0567(19) 0.0021(16) 0.0050(15) 0.0038(16)
C7 0.061(2) 0.086(3) 0.066(2) -0.015(2) -0.0096(18) 0.011(2)
C8 0.057(2) 0.076(2) 0.071(2) -0.0131(19) -0.0149(18) 0.0058(18)
C9 0.0462(17) 0.066(2) 0.0449(16) 0.0041(14) 0.0013(13) -0.0005(15)
C10 0.0554(19) 0.081(2) 0.0481(18) -0.0071(17) -0.0006(15) 0.0111(17)
C11 0.0553(19) 0.073(2) 0.057(2) -0.0014(17) -0.0070(16) 0.0077(17)
O20 0.108(3) 0.135(3) 0.083(2) 0.004(2) -0.026(2) 0.004(2)
C20 0.158(9) 0.140(9) 0.115(8) -0.027(7) -0.050(7) 0.021(8)
N21 0.177(10) 0.201(10) 0.174(9) 0.026(8) -0.055(8) 0.059(9)
C22 0.224(13) 0.223(13) 0.171(11) 0.003(10) -0.026(11) -0.008(11)
C23 0.213(15) 0.285(18) 0.244(17) -0.018(14) -0.047(13) 0.044(14)

loop_
_atom_type_symbol
_atom_type_description
_atom_type_scat_dispersion_real
_atom_type_scat_dispersion_imag
_atom_type_scat_source
C C 0.0181 0.0091 'International Tables Vol C Tables 4.2.6.8 and 6.1.1.4'
H H 0.0000 0.0000 'International Tables Vol C Tables 4.2.6.8 and 6.1.1.4'
N N 0.0311 0.0180 'International Tables Vol C Tables 4.2.6.8 and 6.1.1.4'
O O 0.0492 0.0322 'International Tables Vol C Tables 4.2.6.8 and 6.1.1.4'
Si Si 0.2541 0.3302 'International Tables Vol C Tables 4.2.6.8 and 6.1.1.4'
Cd Cd 0.1185 4.6533 'International Tables Vol C Tables 4.2.6.8 and 6.1.1.4'

loop_
_geom_angle_atom_site_label_1
_geom_angle_atom_site_label_2
_geom_angle_atom_site_label_3
_geom_angle
_geom_angle_site_symmetry_1
_geom_angle_site_symmetry_3
N1 Cd1 N1 88.08(11) 9 .
N1 Cd1 N1 91.92(11) 9 53_666
N1 Cd1 N1 91.92(11) . 53_666
N1 Cd1 N1 91.92(11) 9 49_666
N1 Cd1 N1 180.000(1) . 49_666
N1 Cd1 N1 88.08(11) 53_666 49_666
N1 Cd1 N1 88.08(11) 9 5
N1 Cd1 N1 88.08(11) . 5
N1 Cd1 N1 180.0 53_666 5
N1 Cd1 N1 91.92(11) 49_666 5
N1 Cd1 N1 180.00(3) 9 57_666
N1 Cd1 N1 91.92(11) . 57_666
N1 Cd1 N1 88.08(11) 53_666 57_666
N1 Cd1 N1 88.08(11) 49_666 57_666
N1 Cd1 N1 91.92(11) 5 57_666
O20 Cd2 O20 88.64(16) 9 5
O20 Cd2 O20 88.64(16) 9 .
O20 Cd2 O20 88.64(16) 5 .
O20 Cd2 N2 90.37(13) 9 9
O20 Cd2 N2 178.07(14) 5 9
O20 Cd2 N2 92.99(13) . 9
O20 Cd2 N2 178.07(14) 9 .
O20 Cd2 N2 92.99(13) 5 .
O20 Cd2 N2 90.37(13) . .
N2 Cd2 N2 88.03(11) 9 .
O20 Cd2 N2 92.99(13) 9 5
O20 Cd2 N2 90.37(13) 5 5
O20 Cd2 N2 178.07(14) . 5
N2 Cd2 N2 88.03(11) 9 5
N2 Cd2 N2 88.03(11) . 5
C9 Si1 C9 109.37(10) 27_645 95_566
C9 Si1 C9 109.37(10) 27_645 69_765
C9 Si1 C9 109.7(2) 95_566 69_765
C9 Si1 C9 109.7(2) 27_645 .
C9 Si1 C9 109.37(10) 95_566 .
C9 Si1 C9 109.37(10) 69_765 .
N2 N1 N5 109.8(3) . .
N2 N1 Cd1 124.1(2) . .
N5 N1 Cd1 126.0(2) . .
N1 N2 N3 110.0(3) . .
N1 N2 Cd2 129.1(2) . .
N3 N2 Cd2 120.9(2) . .
C4 N3 N2 103.8(3) . .
N3 C4 N5 112.6(3) . .
N3 C4 C6 122.5(3) . .
N5 C4 C6 124.9(3) . .
N1 N5 C4 103.7(3) . .
C11 C6 C7 118.7(3) . .
C11 C6 C4 121.4(3) . .
C7 C6 C4 119.9(3) . .
C8 C7 C6 120.0(4) . .
C7 C8 C9 122.1(3) . .
C8 C9 C10 117.0(3) . .
C8 C9 Si1 120.0(3) . .
C10 C9 Si1 123.0(3) . .
C11 C10 C9 121.7(3) . .
C6 C11 C10 120.4(3) . .
C20' O20 Cd2 134.3(16) . .
C20 O20 Cd2 115.9(6) . .
O20 C20 N21 123.9(10) . .
C20 N21 C23 122.6(11) . .
C20 N21 C22 118.7(10) . .
C23 N21 C22 117.7(10) . .
O20 C20' N21' 123.7(16) . .
C20' N21' C22' 120.8(14) . .
C20' N21' C23' 118.1(15) . .
C22' N21' C23' 118.8(14) . .

loop_
_geom_bond_atom_site_label_1
_geom_bond_atom_site_label_2
_geom_bond_distance
_geom_bond_site_symmetry_2
Cd1 N1 2.370(3) 9
Cd1 N1 2.370(3) .
Cd1 N1 2.370(3) 53_666
Cd1 N1 2.370(3) 49_666
Cd1 N1 2.370(3) 5
Cd1 N1 2.370(3) 57_666
Cd2 O20 2.272(4) 9
Cd2 O20 2.272(4) 5
Cd2 O20 2.272(4) .
Cd2 N2 2.300(3) 9
Cd2 N2 2.300(3) .
Cd2 N2 2.300(3) 5
Si1 C9 1.872(3) 27_645
Si1 C9 1.872(3) 95_566
Si1 C9 1.872(3) 69_765
Si1 C9 1.872(3) .
N1 N2 1.325(4) .
N1 N5 1.332(4) .
N2 N3 1.336(4) .
N3 C4 1.336(5) .
C4 N5 1.349(5) .
C4 C6 1.461(5) .
C6 C11 1.373(5) .
C6 C7 1.396(5) .
C7 C8 1.369(5) .
C8 C9 1.382(5) .
C9 C10 1.388(5) .
C10 C11 1.379(5) .
O20 C20' 1.232(10) .
O20 C20 1.259(8) .
C20 N21 1.335(8) .
N21 C23 1.445(9) .
N21 C22 1.464(9) .
C20' N21' 1.331(9) .
N21' C22' 1.451(9) .
N21' C23' 1.453(10) .

loop_
_platon_squeeze_void_nr
_platon_squeeze_void_average_x
_platon_squeeze_void_average_y
_platon_squeeze_void_average_z
_platon_squeeze_void_volume
_platon_squeeze_void_count_electrons
_platon_squeeze_void_content
1 0.231 -0.006 -0.018 24477 15018 ' '
2 0.125 0.125 0.125 20 4 ' '
3 0.625 0.125 0.375 20 3 ' '
4 0.875 0.125 0.625 20 2 ' '
5 0.375 0.125 0.875 20 2 ' '
6 0.875 0.375 0.125 20 3 ' '
7 0.375 0.375 0.375 20 2 ' '
8 0.125 0.375 0.625 20 3 ' '
9 0.625 0.375 0.875 20 4 ' '
10 0.375 0.625 0.125 20 2 ' '
11 0.875 0.625 0.375 20 2 ' '
12 0.625 0.625 0.625 20 4 ' '
13 0.125 0.625 0.875 20 3 ' '
14 0.625 0.875 0.125 20 3 ' '
15 0.125 0.875 0.375 20 4 ' '
16 0.375 0.875 0.625 20 3 ' '
17 0.875 0.875 0.875 20 2 ' '
